data_1513425
loop_
_publ_author_name
'Xing, Yanpeng'
'Sheng, Guorong'
'Wang, Jing'
'Lu, Ping'
'Wang, Yanguang'

_publ_section_title
;
 Preparation of Triazoloindoles via Tandem Copper Catalysis and Their
 Utility as \a-Imino Rhodium Carbene Precursors.
;
_journal_issue 4
_journal_name_full 'Organic letters'
_journal_page_first 1244
_journal_page_last 1247
_journal_paper_doi 10.1021/ol5002347
_journal_volume 16
_journal_year 2014
_chemical_formula_moiety 'C25 H22 N2 O2 S'
_chemical_formula_sum 'C25 H22 N2 O2 S'
_chemical_formula_weight 414.51
_chemical_name_systematic
; 
 ? 
;
_space_group_IT_number 14
_symmetry_cell_setting monoclinic
_symmetry_space_group_name_Hall '-P 2ybc'
_symmetry_space_group_name_H-M 'P 1 21/c 1'
_atom_sites_solution_hydrogens geom
_atom_sites_solution_primary direct
_atom_sites_solution_secondary difmap
_audit_creation_method SHELXL-97
_cell_angle_alpha 90.00
_cell_angle_beta 98.244(7)
_cell_angle_gamma 90.00
_cell_formula_units_Z 4
_cell_length_a 11.4322(7)
_cell_length_b 22.0069(12)
_cell_length_c 8.2441(5)
_cell_measurement_reflns_used 1732
_cell_measurement_temperature 293(2)
_cell_measurement_theta_max 29.5288
_cell_measurement_theta_min 3.1020
_cell_volume 2052.7(2)
_computing_cell_refinement 'CrysAlis PRO (Agilent Technologies, 2011)'
_computing_data_collection 'CrysAlis PRO'
_computing_data_reduction 'CrysAlis PRO'
_computing_molecular_graphics 'OLEX2 (Dolomanov et al., 2009)'
_computing_publication_material OLEX2
_computing_structure_refinement 'SHELXL-97 (Sheldrick, 2008)'
_computing_structure_solution 'SHELXS-97 (Sheldrick, 2008)'
_diffrn_ambient_temperature 293(2)
_diffrn_detector_area_resol_mean 10.3592
_diffrn_measured_fraction_theta_full 0.997
_diffrn_measured_fraction_theta_max 0.997
_diffrn_measurement_device_type 'Xcalibur, Atlas, Gemini ultra'
_diffrn_measurement_method '\w scans'
_diffrn_radiation_monochromator graphite
_diffrn_radiation_source 'fine-focus sealed tube'
_diffrn_radiation_type MoK\a
_diffrn_radiation_wavelength 0.71073
_diffrn_reflns_av_R_equivalents 0.0352
_diffrn_reflns_av_sigmaI/netI 0.0448
_diffrn_reflns_limit_h_max 10
_diffrn_reflns_limit_h_min -13
_diffrn_reflns_limit_k_max 26
_diffrn_reflns_limit_k_min -26
_diffrn_reflns_limit_l_max 9
_diffrn_reflns_limit_l_min -7
_diffrn_reflns_number 8077
_diffrn_reflns_theta_full 25.35
_diffrn_reflns_theta_max 25.35
_diffrn_reflns_theta_min 3.11
_exptl_absorpt_coefficient_mu 0.183
_exptl_absorpt_correction_T_max 0.9714
_exptl_absorpt_correction_T_min 0.9338
_exptl_absorpt_correction_type multi-scan
_exptl_absorpt_process_details
;
CrysAlis PRO (Agilent Technologies, 2011) 
;
_exptl_crystal_colour colorless
_exptl_crystal_density_diffrn 1.341
_exptl_crystal_density_method 'not measured'
_exptl_crystal_description platelet
_exptl_crystal_F_000 872
_exptl_crystal_size_max 0.38
_exptl_crystal_size_mid 0.32
_exptl_crystal_size_min 0.16
_refine_diff_density_max 0.180
_refine_diff_density_min -0.237
_refine_diff_density_rms 0.038
_refine_ls_extinction_method none
_refine_ls_goodness_of_fit_ref 1.016
_refine_ls_hydrogen_treatment mixed
_refine_ls_matrix_type full
_refine_ls_number_parameters 273
_refine_ls_number_reflns 3741
_refine_ls_number_restraints 0
_refine_ls_restrained_S_all 1.016
_refine_ls_R_factor_all 0.0878
_refine_ls_R_factor_gt 0.0516
_refine_ls_shift/su_max 0.008
_refine_ls_shift/su_mean 0.000
_refine_ls_structure_factor_coef Fsqd
_refine_ls_weighting_details 'calc w=1/[\s^2^(Fo^2^)+(0.0524P)^2^+0.6511P] where P=(Fo^2^+2Fc^2^)/3'
_refine_ls_weighting_scheme calc
_refine_ls_wR_factor_gt 0.1133
_refine_ls_wR_factor_ref 0.1329
_reflns_number_gt 2474
_reflns_number_total 3741
_reflns_threshold_expression >2sigma(I)
_cod_data_source_file ol5002347_si_003.cif
_cod_data_source_block 131012_xingyp_394
_cod_original_sg_symbol_H-M 'P 21/c'
_cod_database_code 1513425

loop_
_symmetry_equiv_pos_as_xyz
'x, y, z'
'-x, y+1/2, -z+1/2'
'-x, -y, -z'
'x, -y-1/2, z-1/2'

loop_
_atom_site_label
_atom_site_type_symbol
_atom_site_fract_x
_atom_site_fract_y
_atom_site_fract_z
_atom_site_U_iso_or_equiv
_atom_site_adp_type
_atom_site_occupancy
_atom_site_symmetry_multiplicity
_atom_site_calc_flag
_atom_site_refinement_flags
S1 S 0.66307(6) 0.05562(3) 0.36722(10) 0.0600(2) Uani 1 1 d .
O1 O 0.55222(17) 0.05733(9) 0.2610(3) 0.0819(7) Uani 1 1 d .
O2 O 0.70518(18) -0.00376(8) 0.4195(3) 0.0769(6) Uani 1 1 d .
N1 N 0.7642(2) 0.09348(10) 0.2994(3) 0.0639(6) Uani 1 1 d .
N2 N 0.7976(2) 0.04554(9) 0.0438(3) 0.0629(7) Uani 1 1 d .
C1 C 0.5433(3) 0.08802(15) 0.6112(5) 0.0773(9) Uani 1 1 d .
H1 H 0.4874 0.0602 0.5635 0.093 Uiso 1 1 calc R
C2 C 0.5255(3) 0.11889(17) 0.7516(5) 0.0857(10) Uani 1 1 d .
H2 H 0.4571 0.1112 0.7972 0.103 Uiso 1 1 calc R
C3 C 0.6054(3) 0.16051(14) 0.8264(4) 0.0656(8) Uani 1 1 d .
C4 C 0.7056(3) 0.17027(13) 0.7562(4) 0.0651(8) Uani 1 1 d .
H4 H 0.7613 0.1981 0.8043 0.078 Uiso 1 1 calc R
C5 C 0.7262(2) 0.14001(12) 0.6163(4) 0.0618(8) Uani 1 1 d .
H5 H 0.7951 0.1475 0.5719 0.074 Uiso 1 1 calc R
C6 C 0.6448(2) 0.09879(11) 0.5422(3) 0.0538(7) Uani 1 1 d .
C7 C 0.5838(3) 0.19352(17) 0.9790(4) 0.0947(11) Uani 1 1 d .
H7A H 0.5744 0.1646 1.0632 0.142 Uiso 1 1 calc R
H7B H 0.5133 0.2176 0.9557 0.142 Uiso 1 1 calc R
H7C H 0.6498 0.2195 1.0154 0.142 Uiso 1 1 calc R
C8 C 0.8163(2) 0.08458(11) 0.1712(3) 0.0534(7) Uani 1 1 d .
C9 C 0.9193(2) 0.12362(10) 0.1463(3) 0.0462(6) Uani 1 1 d .
C10 C 0.9582(3) 0.10235(11) -0.0070(3) 0.0524(7) Uani 1 1 d .
C11 C 0.8827(3) 0.05465(11) -0.0620(3) 0.0627(8) Uani 1 1 d .
C12 C 0.8960(4) 0.02243(14) -0.2032(4) 0.0901(13) Uani 1 1 d .
H12 H 0.8450 -0.0091 -0.2405 0.108 Uiso 1 1 calc R
C13 C 0.9876(5) 0.03888(18) -0.2858(4) 0.1064(16) Uani 1 1 d .
H13 H 0.9991 0.0174 -0.3793 0.128 Uiso 1 1 calc R
C14 C 1.0624(4) 0.08585(17) -0.2345(4) 0.0885(11) Uani 1 1 d .
H14 H 1.1227 0.0961 -0.2940 0.106 Uiso 1 1 calc R
C15 C 1.0483(3) 0.11824(13) -0.0936(3) 0.0655(8) Uani 1 1 d .
H15 H 1.0990 0.1502 -0.0583 0.079 Uiso 1 1 calc R
C16 C 0.7041(3) -0.00025(14) 0.0092(4) 0.0896(11) Uani 1 1 d .
H16A H 0.7370 -0.0400 0.0330 0.134 Uiso 1 1 calc R
H16B H 0.6706 0.0019 -0.1042 0.134 Uiso 1 1 calc R
H16C H 0.6437 0.0073 0.0763 0.134 Uiso 1 1 calc R
C17 C 0.9155(2) 0.18824(10) 0.2143(3) 0.0456(6) Uani 1 1 d .
H17 H 0.8459 0.2003 0.2634 0.055 Uiso 1 1 calc R
C18 C 0.9991(2) 0.14346(10) 0.3050(3) 0.0429(6) Uani 1 1 d .
H18 H 0.9840 0.1277 0.4112 0.051 Uiso 1 1 calc R
C19 C 1.1194(2) 0.16427(10) 0.2845(3) 0.0437(6) Uani 1 1 d .
C20 C 1.1128(2) 0.21829(11) 0.1967(3) 0.0463(6) Uani 1 1 d .
C21 C 0.9871(2) 0.23756(11) 0.1472(3) 0.0508(6) Uani 1 1 d .
H21A H 0.9683 0.2402 0.0289 0.061 Uiso 1 1 calc R
H21B H 0.9724 0.2767 0.1944 0.061 Uiso 1 1 calc R
C22 C 1.2146(3) 0.24653(14) 0.1636(3) 0.0646(8) Uani 1 1 d .
H22 H 1.2103 0.2830 0.1060 0.077 Uiso 1 1 calc R
C23 C 1.3225(3) 0.22008(16) 0.2170(4) 0.0753(9) Uani 1 1 d .
H23 H 1.3915 0.2388 0.1951 0.090 Uiso 1 1 calc R
C24 C 1.3288(3) 0.16615(16) 0.3027(4) 0.0730(9) Uani 1 1 d .
H24 H 1.4023 0.1487 0.3373 0.088 Uiso 1 1 calc R
C25 C 1.2274(2) 0.13735(12) 0.3385(3) 0.0568(7) Uani 1 1 d .
H25 H 1.2319 0.1011 0.3969 0.068 Uiso 1 1 calc R

loop_
_atom_site_aniso_label
_atom_site_aniso_U_11
_atom_site_aniso_U_22
_atom_site_aniso_U_33
_atom_site_aniso_U_23
_atom_site_aniso_U_13
_atom_site_aniso_U_12
S1 0.0502(4) 0.0471(4) 0.0793(5) 0.0021(3) -0.0023(4) -0.0087(3)
O1 0.0597(13) 0.0837(15) 0.0949(16) -0.0088(12) -0.0143(12) -0.0059(11)
O2 0.0793(14) 0.0434(10) 0.1046(17) 0.0045(10) 0.0014(12) -0.0015(10)
N1 0.0678(15) 0.0563(14) 0.0697(16) -0.0119(12) 0.0170(13) -0.0184(12)
N2 0.0831(17) 0.0403(12) 0.0569(15) -0.0088(11) -0.0192(14) 0.0022(12)
C1 0.064(2) 0.075(2) 0.093(3) 0.0097(19) 0.0127(18) -0.0226(16)
C2 0.067(2) 0.101(3) 0.095(3) 0.014(2) 0.030(2) -0.010(2)
C3 0.0627(19) 0.0642(18) 0.070(2) 0.0184(15) 0.0088(16) 0.0084(16)
C4 0.0649(19) 0.0601(17) 0.071(2) -0.0011(15) 0.0114(16) -0.0052(15)
C5 0.0477(16) 0.0579(16) 0.081(2) 0.0034(15) 0.0145(15) -0.0080(14)
C6 0.0486(15) 0.0448(14) 0.0670(18) 0.0125(13) 0.0047(13) -0.0022(12)
C7 0.096(3) 0.117(3) 0.074(2) 0.003(2) 0.021(2) 0.017(2)
C8 0.0638(18) 0.0374(13) 0.0536(17) -0.0040(12) -0.0099(14) 0.0031(12)
C9 0.0581(16) 0.0409(13) 0.0380(13) -0.0061(10) 0.0011(12) 0.0035(12)
C10 0.0775(19) 0.0454(14) 0.0317(13) -0.0012(11) -0.0009(13) 0.0190(14)
C11 0.098(2) 0.0433(15) 0.0389(15) -0.0056(12) -0.0171(16) 0.0220(15)
C12 0.163(4) 0.0529(18) 0.0429(18) -0.0145(15) -0.023(2) 0.020(2)
C13 0.203(5) 0.079(3) 0.0350(18) -0.0098(18) 0.011(3) 0.056(3)
C14 0.144(3) 0.082(2) 0.0418(17) 0.0012(17) 0.021(2) 0.042(2)
C15 0.096(2) 0.0680(18) 0.0325(14) 0.0006(13) 0.0102(15) 0.0250(17)
C16 0.102(3) 0.0600(19) 0.096(3) -0.0219(17) -0.025(2) -0.0152(18)
C17 0.0538(15) 0.0404(13) 0.0424(14) -0.0076(11) 0.0062(12) 0.0044(11)
C18 0.0566(15) 0.0429(13) 0.0290(12) -0.0041(10) 0.0057(11) -0.0015(11)
C19 0.0566(16) 0.0437(13) 0.0297(12) -0.0017(10) 0.0020(11) 0.0052(12)
C20 0.0539(15) 0.0487(14) 0.0363(13) 0.0014(11) 0.0065(12) 0.0024(12)
C21 0.0656(17) 0.0413(13) 0.0440(14) 0.0038(11) 0.0033(13) 0.0075(12)
C22 0.070(2) 0.0709(19) 0.0545(17) 0.0087(14) 0.0159(15) -0.0031(16)
C23 0.060(2) 0.096(2) 0.074(2) -0.0004(19) 0.0218(17) -0.0050(18)
C24 0.0531(18) 0.091(2) 0.073(2) -0.0102(19) 0.0026(16) 0.0140(17)
C25 0.0664(19) 0.0570(16) 0.0445(15) -0.0033(12) -0.0007(13) 0.0123(14)

loop_
_atom_type_symbol
_atom_type_description
_atom_type_scat_dispersion_real
_atom_type_scat_dispersion_imag
_atom_type_scat_source
C C 0.0033 0.0016 'International Tables Vol C Tables 4.2.6.8 and 6.1.1.4'
H H 0.0000 0.0000 'International Tables Vol C Tables 4.2.6.8 and 6.1.1.4'
N N 0.0061 0.0033 'International Tables Vol C Tables 4.2.6.8 and 6.1.1.4'
O O 0.0106 0.0060 'International Tables Vol C Tables 4.2.6.8 and 6.1.1.4'
S S 0.1246 0.1234 'International Tables Vol C Tables 4.2.6.8 and 6.1.1.4'

loop_
_geom_angle_atom_site_label_1
_geom_angle_atom_site_label_2
_geom_angle_atom_site_label_3
_geom_angle
O1 S1 O2 115.83(12)
O1 S1 N1 113.27(14)
O2 S1 N1 110.65(13)
O1 S1 C6 106.70(13)
O2 S1 C6 108.55(13)
N1 S1 C6 100.52(12)
C8 N1 S1 130.37(19)
C8 N2 C11 110.1(2)
C8 N2 C16 128.2(3)
C11 N2 C16 121.7(2)
C2 C1 C6 119.5(3)
C2 C1 H1 120.3
C6 C1 H1 120.3
C3 C2 C1 122.4(3)
C3 C2 H2 118.8
C1 C2 H2 118.8
C4 C3 C2 117.1(3)
C4 C3 C7 121.6(3)
C2 C3 C7 121.3(3)
C3 C4 C5 121.9(3)
C3 C4 H4 119.0
C5 C4 H4 119.0
C6 C5 C4 120.2(3)
C6 C5 H5 119.9
C4 C5 H5 119.9
C5 C6 C1 118.9(3)
C5 C6 S1 124.4(2)
C1 C6 S1 116.6(2)
C3 C7 H7A 109.5
C3 C7 H7B 109.5
H7A C7 H7B 109.5
C3 C7 H7C 109.5
H7A C7 H7C 109.5
H7B C7 H7C 109.5
N1 C8 N2 133.5(3)
N1 C8 C9 119.1(2)
N2 C8 C9 107.4(2)
C10 C9 C8 106.0(2)
C10 C9 C17 129.5(2)
C8 C9 C17 114.8(2)
C10 C9 C18 126.9(2)
C8 C9 C18 115.3(2)
C17 C9 C18 58.18(14)
C15 C10 C11 119.8(3)
C15 C10 C9 134.6(3)
C11 C10 C9 105.6(3)
C12 C11 C10 121.3(4)
C12 C11 N2 127.9(3)
C10 C11 N2 110.9(2)
C13 C12 C11 117.6(4)
C13 C12 H12 121.2
C11 C12 H12 121.2
C14 C13 C12 122.1(3)
C14 C13 H13 118.9
C12 C13 H13 118.9
C13 C14 C15 120.2(4)
C13 C14 H14 119.9
C15 C14 H14 119.9
C10 C15 C14 119.1(3)
C10 C15 H15 120.5
C14 C15 H15 120.5
N2 C16 H16A 109.5
N2 C16 H16B 109.5
H16A C16 H16B 109.5
N2 C16 H16C 109.5
H16A C16 H16C 109.5
H16B C16 H16C 109.5
C18 C17 C21 108.4(2)
C18 C17 C9 61.44(15)
C21 C17 C9 119.2(2)
C18 C17 H17 118.1
C21 C17 H17 118.1
C9 C17 H17 118.1
C19 C18 C17 106.03(19)
C19 C18 C9 115.8(2)
C17 C18 C9 60.38(15)
C19 C18 H18 119.8
C17 C18 H18 119.8
C9 C18 H18 119.8
C25 C19 C20 120.8(2)
C25 C19 C18 129.1(2)
C20 C19 C18 110.1(2)
C22 C20 C19 120.3(2)
C22 C20 C21 128.4(2)
C19 C20 C21 111.2(2)
C20 C21 C17 104.23(19)
C20 C21 H21A 110.9
C17 C21 H21A 110.9
C20 C21 H21B 110.9
C17 C21 H21B 110.9
H21A C21 H21B 108.9
C23 C22 C20 119.2(3)
C23 C22 H22 120.4
C20 C22 H22 120.4
C24 C23 C22 120.4(3)
C24 C23 H23 119.8
C22 C23 H23 119.8
C23 C24 C25 121.2(3)
C23 C24 H24 119.4
C25 C24 H24 119.4
C19 C25 C24 118.0(3)
C19 C25 H25 121.0
C24 C25 H25 121.0

loop_
_geom_bond_atom_site_label_1
_geom_bond_atom_site_label_2
_geom_bond_distance
S1 O1 1.434(2)
S1 O2 1.4372(19)
S1 N1 1.591(2)
S1 C6 1.765(3)
N1 C8 1.300(3)
N2 C8 1.350(3)
N2 C11 1.411(4)
N2 C16 1.466(4)
C1 C2 1.382(5)
C1 C6 1.385(4)
C1 H1 0.9300
C2 C3 1.375(4)
C2 H2 0.9300
C3 C4 1.373(4)
C3 C7 1.503(4)
C4 C5 1.381(4)
C4 H4 0.9300
C5 C6 1.377(4)
C5 H5 0.9300
C7 H7A 0.9600
C7 H7B 0.9600
C7 H7C 0.9600
C8 C9 1.495(4)
C9 C10 1.475(3)
C9 C17 1.531(3)
C9 C18 1.547(3)
C10 C15 1.380(4)
C10 C11 1.393(4)
C11 C12 1.390(4)
C12 C13 1.376(6)
C12 H12 0.9300
C13 C14 1.369(6)
C13 H13 0.9300
C14 C15 1.392(4)
C14 H14 0.9300
C15 H15 0.9300
C16 H16A 0.9600
C16 H16B 0.9600
C16 H16C 0.9600
C17 C18 1.497(3)
C17 C21 1.511(3)
C17 H17 0.9800
C18 C19 1.481(3)
C18 H18 0.9800
C19 C25 1.384(3)
C19 C20 1.388(3)
C20 C22 1.380(4)
C20 C21 1.498(3)
C21 H21A 0.9700
C21 H21B 0.9700
C22 C23 1.378(4)
C22 H22 0.9300
C23 C24 1.378(4)
C23 H23 0.9300
C24 C25 1.390(4)
C24 H24 0.9300
C25 H25 0.9300
